data_4327859
loop_
_publ_author_name
'Cai-Hong Zhan'
'Fei Wang'
'Yao Kang'
'Jian Zhang'

_publ_section_title
;
 Lanthanide-Thiophene-2,5-dicarboxylate Frameworks: Ionothermal Synthesis,
 Helical Structures, Photoluminescent Properties, and
 Single-Crystal-to-Single-Crystal Guest Exchange
;
_journal_name_full 'Inorganic Chemistry'
_journal_page_first 523
_journal_page_last 530
_journal_paper_doi 10.1021/ic201986m
_journal_volume 51
_journal_year 2012
_chemical_formula_moiety 'C38 H42 N12 Nd2 O19 S3'
_chemical_formula_sum 'C38 H42 N12 Nd2 O19 S3'
_chemical_formula_weight 1355.53
_chemical_name_systematic
; 
 ? 
;
_space_group_IT_number 13
_symmetry_cell_setting monoclinic
_symmetry_space_group_name_Hall '-P 2yc'
_symmetry_space_group_name_H-M 'P 1 2/c 1'
_atom_sites_solution_hydrogens geom
_atom_sites_solution_primary direct
_atom_sites_solution_secondary difmap
_audit_creation_method SHELXL-97
_cell_angle_alpha 90.00
_cell_angle_beta 114.666(3)
_cell_angle_gamma 90.00
_cell_formula_units_Z 4
_cell_length_a 16.9836(6)
_cell_length_b 12.1799(4)
_cell_length_c 27.7375(11)
_cell_measurement_temperature 293(2)
_cell_volume 5214.2(3)
_computing_cell_refinement 'Bruker FRAMBO'
_computing_data_collection 'Bruker FRAMBO'
_computing_data_reduction 'Bruker SHELXTL'
_computing_molecular_graphics 'Bruker SHELXTL'
_computing_publication_material 'Bruker SHELXTL'
_computing_structure_refinement 'SHELXL-97 (Sheldrick, 1997)'
_computing_structure_solution 'SHELXS-97 (Sheldrick, 1990)'
_diffrn_ambient_temperature 293(2)
_diffrn_detector_area_resol_mean none
_diffrn_measured_fraction_theta_full 0.982
_diffrn_measured_fraction_theta_max 0.982
_diffrn_measurement_device_type 'multiwire proportional'
_diffrn_measurement_method 'phi and omega scans'
_diffrn_radiation_monochromator graphite
_diffrn_radiation_source 'fine-focus sealed tube'
_diffrn_radiation_type MoK\a
_diffrn_radiation_wavelength 0.71073
_diffrn_reflns_av_R_equivalents 0.0413
_diffrn_reflns_av_sigmaI/netI 0.0686
_diffrn_reflns_limit_h_max 17
_diffrn_reflns_limit_h_min -20
_diffrn_reflns_limit_k_max 11
_diffrn_reflns_limit_k_min -14
_diffrn_reflns_limit_l_max 32
_diffrn_reflns_limit_l_min -32
_diffrn_reflns_number 18342
_diffrn_reflns_theta_full 25.00
_diffrn_reflns_theta_max 25.00
_diffrn_reflns_theta_min 2.47
_diffrn_standards_decay_% none
_diffrn_standards_interval_count none
_diffrn_standards_interval_time none
_diffrn_standards_number none
_exptl_absorpt_coefficient_mu 2.172
_exptl_absorpt_correction_type none
_exptl_crystal_density_diffrn 1.727
_exptl_crystal_density_meas 1.725
_exptl_crystal_description block
_exptl_crystal_F_000 2695
_exptl_crystal_size_max .21
_exptl_crystal_size_mid .16
_exptl_crystal_size_min .12
_refine_diff_density_max 1.700
_refine_diff_density_min -1.731
_refine_diff_density_rms 0.191
_refine_ls_extinction_method none
_refine_ls_goodness_of_fit_ref 1.081
_refine_ls_hydrogen_treatment constr
_refine_ls_matrix_type full
_refine_ls_number_parameters 567
_refine_ls_number_reflns 9019
_refine_ls_number_restraints 3
_refine_ls_restrained_S_all 1.100
_refine_ls_R_factor_all 0.0978
_refine_ls_R_factor_gt 0.0647
_refine_ls_shift/su_max 2.302
_refine_ls_shift/su_mean 0.042
_refine_ls_structure_factor_coef Fsqd
_refine_ls_weighting_details 'calc w=1/[\s^2^(Fo^2^)+(0.0876P)^2^+40.6336P] where P=(Fo^2^+2Fc^2^)/3'
_refine_ls_weighting_scheme calc
_refine_ls_wR_factor_gt 0.1746
_refine_ls_wR_factor_ref 0.1904
_reflns_number_gt 6553
_reflns_number_total 9019
_reflns_threshold_expression >2sigma(I)
_cod_data_source_file ic201986m_si_002_09.cif
_cod_data_source_block 8a
_cod_database_code 4327859

loop_
_symmetry_equiv_pos_as_xyz
'x, y, z'
'-x, y, -z+1/2'
'-x, -y, -z'
'x, -y, z-1/2'

loop_
_atom_site_label
_atom_site_type_symbol
_atom_site_fract_x
_atom_site_fract_y
_atom_site_fract_z
_atom_site_U_iso_or_equiv
_atom_site_adp_type
_atom_site_occupancy
_atom_site_symmetry_multiplicity
_atom_site_calc_flag
_atom_site_refinement_flags
Nd1 Nd 0.93282(3) 0.52361(5) 0.41848(2) 0.02773(18) Uani 1 1 d .
Nd2 Nd 0.45692(3) 0.00155(4) 0.41749(2) 0.02726(18) Uani 1 1 d .
S1 S 0.74050(16) 0.2178(2) 0.46236(10) 0.0352(6) Uani 1 1 d .
S2 S 0.76126(16) 0.2676(2) 0.24149(10) 0.0341(6) Uani 1 1 d .
S3 S 0.71047(17) 0.7106(2) 0.47207(10) 0.0337(6) Uani 1 1 d .
O1 O 0.9524(4) 0.3915(7) 0.5056(3) 0.042(2) Uani 1 1 d .
O2 O 0.8448(5) 0.3665(7) 0.4276(3) 0.042(2) Uani 1 1 d .
O3 O 0.6016(4) 0.0765(6) 0.4650(3) 0.0370(18) Uani 1 1 d .
O4 O 0.6455(5) 0.0810(7) 0.5527(3) 0.045(2) Uani 1 1 d .
O5 O 0.8856(4) 0.3894(7) 0.3380(3) 0.045(2) Uani 1 1 d .
O6 O 0.7977(5) 0.5223(6) 0.3345(3) 0.0390(19) Uani 1 1 d .
O7 O 0.5528(5) 0.2011(7) 0.1126(3) 0.050(2) Uani 1 1 d .
O8 O 0.6708(5) 0.1038(6) 0.1533(3) 0.0379(18) Uani 1 1 d .
O9 O 0.8579(5) 0.5905(7) 0.4711(3) 0.0393(19) Uani 1 1 d .
O10 O 0.9425(4) 0.6000(7) 0.5580(3) 0.0411(19) Uani 1 1 d .
O11 O 0.5493(5) 0.8349(6) 0.4360(3) 0.047(2) Uani 1 1 d .
O12 O 0.5561(5) 0.8872(6) 0.5135(3) 0.0397(19) Uani 1 1 d .
O13 O 0.9007(6) 0.7199(7) 0.4002(3) 0.058(2) Uani 1 1 d .
O14 O 0.9983(6) 0.5867(7) 0.3596(3) 0.055(2) Uiso 1 1 d .
O15 O 0.5126(6) 0.0035(7) 0.3484(3) 0.054(2) Uani 1 1 d .
O16 O 0.3798(5) -0.1417(7) 0.3546(3) 0.057(3) Uani 1 1 d .
O17 O -0.3509(7) 0.8011(9) 0.3104(4) 0.075(3) Uani 1 1 d .
O18 O -0.6815(14) 0.5753(17) 0.3708(9) 0.177(8) Uiso 1 1 d .
O19 O 1.054(2) -0.170(2) 0.5947(12) 0.269(13) Uiso 1 1 d D
N1 N 0.8083(9) 0.8577(10) 0.3970(5) 0.071(4) Uani 1 1 d .
H1A H 0.7707 0.8447 0.3652 0.085 Uiso 1 1 calc R
N2 N 0.9273(8) 0.8440(10) 0.4678(5) 0.069(3) Uani 1 1 d .
H2A H 0.9790 0.8236 0.4885 0.083 Uiso 1 1 calc R
N3 N 1.0544(17) 0.446(3) 0.3321(10) 0.192(11) Uiso 1 1 d .
H3A H 1.0265 0.3914 0.3370 0.230 Uiso 1 1 calc R
N4 N 1.082(2) 0.603(3) 0.3128(11) 0.222(13) Uiso 1 1 d .
H4A H 1.0730 0.6721 0.3074 0.267 Uiso 1 1 calc R
N5 N 0.6026(10) 0.0252(12) 0.3096(6) 0.089(5) Uani 1 1 d .
H5A H 0.6080 -0.0437 0.3050 0.107 Uiso 1 1 calc R
N6 N 0.5616(7) 0.1702(11) 0.3341(5) 0.066(3) Uani 1 1 d .
H6A H 0.5333 0.2117 0.3464 0.079 Uiso 1 1 calc R
N7 N 0.2767(12) -0.2533(16) 0.2968(7) 0.119(6) Uiso 1 1 d .
H7A H 0.2930 -0.3153 0.3127 0.143 Uiso 1 1 calc R
N8 N 0.2704(16) -0.090(2) 0.2788(10) 0.177(9) Uiso 1 1 d .
H8A H 0.2862 -0.0222 0.2798 0.212 Uiso 1 1 calc R
N9 N -0.4624(8) 0.7383(12) 0.3275(5) 0.075(4) Uani 1 1 d .
H9A H -0.4910 0.7986 0.3230 0.090 Uiso 1 1 calc R
N10 N -0.3683(8) 0.6212(10) 0.3243(5) 0.070(4) Uani 1 1 d .
H10A H -0.3239 0.5954 0.3208 0.084 Uiso 1 1 calc R
N11 N -0.6528(14) 0.5190(17) 0.4568(9) 0.133(7) Uiso 1 1 d .
H11A H -0.6823 0.4593 0.4474 0.160 Uiso 1 1 calc R
N12 N -0.5836(9) 0.6551(12) 0.4506(6) 0.087(4) Uiso 1 1 d .
H12A H -0.5634 0.7030 0.4360 0.104 Uiso 1 1 calc R
C1 C 0.8353(7) 0.2800(11) 0.4996(4) 0.043(3) Uani 1 1 d .
C2 C 0.8583(11) 0.260(2) 0.5522(5) 0.128(10) Uani 1 1 d .
H2B H 0.9092 0.2853 0.5792 0.154 Uiso 1 1 calc R
C3 C 0.7957(10) 0.1949(18) 0.5611(5) 0.108(8) Uani 1 1 d .
H3B H 0.8006 0.1750 0.5946 0.130 Uiso 1 1 calc R
C4 C 0.7293(7) 0.1659(10) 0.5159(4) 0.037(3) Uani 1 1 d .
C5 C 0.8797(6) 0.3497(9) 0.4754(4) 0.033(2) Uani 1 1 d .
C6 C 0.6527(6) 0.1027(9) 0.5112(4) 0.031(2) Uani 1 1 d .
C7 C 0.7492(6) 0.3933(9) 0.2653(4) 0.029(2) Uani 1 1 d .
C8 C 0.6753(7) 0.4413(10) 0.2326(4) 0.046(3) Uani 1 1 d .
H8B H 0.6582 0.5103 0.2390 0.055 Uiso 1 1 calc R
C9 C 0.6258(7) 0.3779(10) 0.1878(5) 0.049(3) Uani 1 1 d .
H9B H 0.5729 0.4000 0.1615 0.059 Uiso 1 1 calc R
C10 C 0.6647(6) 0.2798(9) 0.1876(4) 0.034(3) Uani 1 1 d .
C11 C 0.8152(6) 0.4369(9) 0.3156(4) 0.031(2) Uani 1 1 d .
C12 C 0.6286(7) 0.1893(10) 0.1494(4) 0.038(3) Uani 1 1 d .
C13 C 0.8072(7) 0.6852(9) 0.5252(4) 0.034(2) Uani 1 1 d .
C14 C 0.8101(7) 0.7348(10) 0.5700(4) 0.041(3) Uani 1 1 d .
H14A H 0.8582 0.7317 0.6024 0.049 Uiso 1 1 calc R
C15 C 0.7335(7) 0.7910(10) 0.5624(4) 0.041(3) Uani 1 1 d .
H15A H 0.7246 0.8268 0.5893 0.050 Uiso 1 1 calc R
C16 C 0.6737(6) 0.7866(8) 0.5108(4) 0.031(2) Uani 1 1 d .
C17 C 0.8743(6) 0.6188(9) 0.5173(4) 0.035(3) Uani 1 1 d .
C18 C 0.5875(7) 0.8400(8) 0.4852(4) 0.033(2) Uani 1 1 d .
C19 C 0.8807(13) 0.9312(14) 0.4794(7) 0.087(5) Uani 1 1 d .
H19B H 0.9144 0.9984 0.4881 0.104 Uiso 1 1 calc R
H19C H 0.8669 0.9115 0.5089 0.104 Uiso 1 1 calc R
C20 C 0.7998(13) 0.9447(13) 0.4295(7) 0.082(5) Uani 1 1 d .
H20A H 0.7483 0.9353 0.4360 0.098 Uiso 1 1 calc R
H20B H 0.7978 1.0160 0.4134 0.098 Uiso 1 1 calc R
C21 C 0.8804(9) 0.7993(11) 0.4211(5) 0.051(3) Uani 1 1 d .
C22 C 1.132(2) 0.440(3) 0.3092(14) 0.193(14) Uiso 1 1 d .
H22A H 1.1871 0.4183 0.3374 0.231 Uiso 1 1 calc R
H22B H 1.1169 0.3875 0.2806 0.231 Uiso 1 1 calc R
C23 C 1.139(2) 0.539(3) 0.2921(14) 0.200(15) Uiso 1 1 d .
H23A H 1.1167 0.5414 0.2538 0.241 Uiso 1 1 calc R
H23B H 1.1986 0.5650 0.3076 0.241 Uiso 1 1 calc R
C24 C 1.0452(11) 0.5444(16) 0.3402(7) 0.076(5) Uiso 1 1 d .
C25 C 0.6204(10) 0.2113(15) 0.3135(6) 0.076(5) Uani 1 1 d .
H25A H 0.6703 0.2458 0.3412 0.091 Uiso 1 1 calc R
H25B H 0.5922 0.2639 0.2853 0.091 Uiso 1 1 calc R
C26 C 0.6462(11) 0.1082(14) 0.2927(7) 0.080(5) Uani 1 1 d .
H26A H 0.6254 0.1098 0.2544 0.095 Uiso 1 1 calc R
H26B H 0.7085 0.0976 0.3087 0.095 Uiso 1 1 calc R
C27 C 0.5551(8) 0.0611(13) 0.3322(5) 0.052(3) Uani 1 1 d .
C28 C 0.2051(14) -0.2391(17) 0.2449(8) 0.105(6) Uiso 1 1 d .
H28A H 0.2178 -0.2763 0.2180 0.126 Uiso 1 1 calc R
H28B H 0.1525 -0.2703 0.2449 0.126 Uiso 1 1 calc R
C29 C 0.1941(14) -0.1294(17) 0.2341(8) 0.106(6) Uiso 1 1 d .
H29A H 0.1409 -0.1020 0.2347 0.127 Uiso 1 1 calc R
H29B H 0.1955 -0.1115 0.2004 0.127 Uiso 1 1 calc R
C30 C 0.3141(9) -0.1553(12) 0.3167(6) 0.060(4) Uiso 1 1 d .
C31 C -0.4280(12) 0.5562(15) 0.3355(8) 0.089(6) Uani 1 1 d .
H31A H -0.3981 0.5118 0.3669 0.107 Uiso 1 1 calc R
H31B H -0.4604 0.5083 0.3059 0.107 Uiso 1 1 calc R
C32 C -0.4864(10) 0.6370(14) 0.3444(7) 0.079(5) Uani 1 1 d .
H32A H -0.5468 0.6195 0.3231 0.095 Uiso 1 1 calc R
H32B H -0.4762 0.6400 0.3815 0.095 Uiso 1 1 calc R
C33 C -0.3896(9) 0.7271(13) 0.3198(5) 0.058(4) Uani 1 1 d .
C34 C -0.6096(15) 0.5510(19) 0.5092(9) 0.120(7) Uiso 1 1 d .
H34A H -0.5752 0.4912 0.5309 0.144 Uiso 1 1 calc R
H34B H -0.6500 0.5756 0.5233 0.144 Uiso 1 1 calc R
C35 C -0.5514(11) 0.6460(13) 0.5069(6) 0.074(4) Uiso 1 1 d .
H35A H -0.5609 0.7125 0.5230 0.088 Uiso 1 1 calc R
H35B H -0.4904 0.6267 0.5232 0.088 Uiso 1 1 calc R
C36 C -0.6448(17) 0.588(2) 0.4225(11) 0.126(8) Uiso 1 1 d .
C37 C 1.053(7) -0.146(5) 0.650(3) 0.65(8) Uiso 1 1 d D
C38 C 1.005(5) -0.029(5) 0.640(3) 0.46(4) Uiso 1 1 d D

loop_
_atom_site_aniso_label
_atom_site_aniso_U_11
_atom_site_aniso_U_22
_atom_site_aniso_U_33
_atom_site_aniso_U_23
_atom_site_aniso_U_13
_atom_site_aniso_U_12
Nd1 0.0152(3) 0.0476(4) 0.0200(3) -0.0090(2) 0.0069(2) -0.0084(2)
Nd2 0.0193(3) 0.0300(3) 0.0247(3) 0.0070(2) 0.0015(2) -0.0035(2)
S1 0.0239(13) 0.0446(16) 0.0298(14) -0.0001(12) 0.0040(11) -0.0159(11)
S2 0.0246(13) 0.0445(16) 0.0286(13) -0.0099(12) 0.0065(11) -0.0031(11)
S3 0.0302(14) 0.0421(16) 0.0237(13) -0.0021(11) 0.0061(11) 0.0027(11)
O1 0.023(4) 0.073(6) 0.030(4) -0.020(4) 0.012(3) -0.027(4)
O2 0.042(4) 0.060(5) 0.024(4) -0.011(4) 0.013(4) -0.024(4)
O3 0.019(3) 0.048(5) 0.036(4) 0.008(4) 0.004(3) -0.010(3)
O4 0.036(4) 0.057(5) 0.043(5) -0.001(4) 0.018(4) -0.021(4)
O5 0.019(4) 0.078(6) 0.031(4) -0.022(4) 0.005(3) -0.003(4)
O6 0.031(4) 0.045(5) 0.027(4) -0.014(3) -0.001(3) -0.001(3)
O7 0.041(5) 0.052(5) 0.035(4) -0.020(4) -0.005(4) -0.001(4)
O8 0.037(4) 0.042(5) 0.031(4) -0.009(3) 0.010(3) 0.003(3)
O9 0.034(4) 0.058(5) 0.028(4) -0.016(4) 0.015(3) -0.006(4)
O10 0.025(4) 0.063(5) 0.032(4) -0.008(4) 0.009(3) 0.006(3)
O11 0.036(4) 0.043(5) 0.041(5) -0.002(4) -0.003(4) 0.011(4)
O12 0.027(4) 0.041(4) 0.050(5) 0.006(4) 0.016(4) 0.003(3)
O13 0.077(7) 0.053(6) 0.051(5) -0.007(4) 0.033(5) -0.012(5)
O15 0.048(5) 0.070(6) 0.042(5) 0.009(4) 0.018(4) -0.013(4)
O16 0.042(5) 0.053(5) 0.045(5) -0.005(4) -0.013(4) -0.009(4)
O17 0.075(7) 0.077(7) 0.086(8) 0.013(6) 0.046(6) 0.005(6)
N1 0.082(9) 0.060(8) 0.062(8) -0.003(6) 0.023(7) -0.002(7)
N2 0.073(8) 0.075(8) 0.053(7) -0.024(6) 0.018(6) -0.010(7)
N5 0.118(13) 0.079(10) 0.112(12) 0.028(8) 0.089(11) 0.009(8)
N6 0.064(8) 0.067(8) 0.084(9) 0.013(7) 0.050(7) -0.007(6)
N9 0.055(8) 0.081(9) 0.105(11) -0.016(8) 0.048(8) -0.004(7)
N10 0.055(7) 0.067(8) 0.100(10) -0.013(7) 0.045(7) 0.005(6)
C1 0.034(6) 0.068(8) 0.026(6) -0.014(6) 0.010(5) -0.028(6)
C2 0.094(13) 0.25(3) 0.026(7) -0.021(11) 0.011(8) -0.130(16)
C3 0.076(11) 0.21(2) 0.035(8) -0.014(10) 0.016(8) -0.106(13)
C4 0.033(6) 0.053(7) 0.029(6) -0.003(5) 0.016(5) -0.015(5)
C5 0.022(5) 0.048(7) 0.034(6) -0.015(5) 0.018(5) -0.011(5)
C6 0.021(5) 0.039(6) 0.038(6) 0.006(5) 0.015(5) -0.002(4)
C7 0.028(5) 0.042(6) 0.016(5) -0.004(4) 0.008(4) -0.005(4)
C8 0.043(7) 0.040(7) 0.037(6) -0.011(5) 0.000(5) 0.003(5)
C9 0.031(6) 0.051(7) 0.043(7) -0.017(6) -0.008(5) 0.002(5)
C10 0.019(5) 0.054(7) 0.022(5) -0.009(5) 0.002(4) -0.007(5)
C11 0.025(5) 0.043(6) 0.021(5) -0.005(5) 0.005(4) -0.009(5)
C12 0.034(6) 0.047(7) 0.028(6) -0.009(5) 0.007(5) -0.007(5)
C13 0.029(5) 0.042(6) 0.031(6) 0.004(5) 0.013(5) 0.007(5)
C14 0.026(5) 0.063(8) 0.025(5) -0.004(5) 0.003(5) 0.010(5)
C15 0.037(6) 0.057(8) 0.035(6) -0.008(6) 0.020(5) 0.008(5)
C16 0.026(5) 0.028(5) 0.038(6) 0.003(5) 0.012(5) 0.001(4)
C17 0.022(5) 0.041(6) 0.039(6) -0.004(5) 0.009(5) 0.001(4)
C18 0.032(6) 0.024(5) 0.038(6) 0.002(5) 0.009(5) -0.002(4)
C19 0.121(16) 0.062(10) 0.080(12) -0.021(9) 0.043(12) -0.016(10)
C20 0.114(15) 0.055(10) 0.083(12) 0.004(9) 0.048(11) 0.009(9)
C21 0.069(9) 0.043(7) 0.045(7) -0.005(6) 0.026(7) -0.013(7)
C25 0.059(9) 0.100(13) 0.070(10) 0.022(9) 0.030(8) -0.011(9)
C26 0.076(11) 0.093(12) 0.091(12) 0.032(10) 0.057(10) 0.003(9)
C27 0.036(6) 0.082(10) 0.036(7) 0.023(7) 0.014(6) 0.001(7)
C31 0.101(14) 0.082(12) 0.104(14) -0.021(10) 0.063(12) -0.025(11)
C32 0.065(10) 0.091(12) 0.099(13) -0.044(10) 0.050(10) -0.012(9)
C33 0.048(8) 0.069(10) 0.048(8) -0.015(7) 0.010(7) -0.008(7)

loop_
_atom_type_symbol
_atom_type_description
_atom_type_scat_dispersion_real
_atom_type_scat_dispersion_imag
_atom_type_scat_source
C C 0.0033 0.0016 'International Tables Vol C Tables 4.2.6.8 and 6.1.1.4'
H H 0.0000 0.0000 'International Tables Vol C Tables 4.2.6.8 and 6.1.1.4'
N N 0.0061 0.0033 'International Tables Vol C Tables 4.2.6.8 and 6.1.1.4'
Nd Nd -0.1943 3.0179 'International Tables Vol C Tables 4.2.6.8 and 6.1.1.4'
O O 0.0106 0.0060 'International Tables Vol C Tables 4.2.6.8 and 6.1.1.4'
S S 0.1246 0.1234 'International Tables Vol C Tables 4.2.6.8 and 6.1.1.4'

loop_
_geom_angle_atom_site_label_1
_geom_angle_atom_site_label_2
_geom_angle_atom_site_label_3
_geom_angle
_geom_angle_site_symmetry_1
_geom_angle_site_symmetry_3
O1 Nd1 O9 76.6(2) 3_766 .
O1 Nd1 O14 91.2(3) 3_766 .
O9 Nd1 O14 142.0(3) . .
O1 Nd1 O10 74.9(3) 3_766 3_766
O9 Nd1 O10 130.8(2) . 3_766
O14 Nd1 O10 77.8(3) . 3_766
O1 Nd1 O13 78.0(3) 3_766 .
O9 Nd1 O13 70.9(3) . .
O14 Nd1 O13 71.4(3) . .
O10 Nd1 O13 138.1(3) 3_766 .
O1 Nd1 O6 155.0(3) 3_766 .
O9 Nd1 O6 93.1(2) . .
O14 Nd1 O6 82.9(3) . .
O10 Nd1 O6 126.8(2) 3_766 .
O13 Nd1 O6 77.0(3) . .
O1 Nd1 O2 122.4(2) 3_766 .
O9 Nd1 O2 73.3(3) . .
O14 Nd1 O2 139.7(3) . .
O10 Nd1 O2 89.4(3) 3_766 .
O13 Nd1 O2 132.4(3) . .
O6 Nd1 O2 74.6(3) . .
O1 Nd1 O5 149.3(2) 3_766 .
O9 Nd1 O5 132.0(2) . .
O14 Nd1 O5 71.9(3) . .
O10 Nd1 O5 76.5(2) 3_766 .
O13 Nd1 O5 118.1(3) . .
O6 Nd1 O5 50.4(2) . .
O2 Nd1 O5 67.9(2) . .
O1 Nd1 O1 74.5(3) 3_766 .
O9 Nd1 O1 65.2(3) . .
O14 Nd1 O1 146.1(3) . .
O10 Nd1 O1 68.9(2) 3_766 .
O13 Nd1 O1 132.2(3) . .
O6 Nd1 O1 122.2(2) . .
O2 Nd1 O1 48.4(2) . .
O5 Nd1 O1 105.1(2) . .
O1 Nd1 C11 168.3(3) 3_766 .
O9 Nd1 C11 113.0(3) . .
O14 Nd1 C11 77.1(3) . .
O10 Nd1 C11 101.6(3) 3_766 .
O13 Nd1 C11 98.5(3) . .
O6 Nd1 C11 25.4(3) . .
O2 Nd1 C11 68.1(3) . .
O5 Nd1 C11 25.1(3) . .
O1 Nd1 C11 115.0(3) . .
O12 Nd2 O16 140.1(3) 3_666 .
O12 Nd2 O3 76.5(3) 3_666 .
O16 Nd2 O3 141.2(3) . .
O12 Nd2 O4 69.5(3) 3_666 3_656
O16 Nd2 O4 72.5(3) . 3_656
O3 Nd2 O4 132.5(2) . 3_656
O12 Nd2 O15 142.9(3) 3_666 .
O16 Nd2 O15 73.5(3) . .
O3 Nd2 O15 77.8(3) . .
O4 Nd2 O15 146.0(3) 3_656 .
O12 Nd2 O11 123.4(3) 3_666 1_545
O16 Nd2 O11 70.5(3) . 1_545
O3 Nd2 O11 77.6(3) . 1_545
O4 Nd2 O11 94.1(3) 3_656 1_545
O15 Nd2 O11 75.8(3) . 1_545
O12 Nd2 O7 73.3(3) 3_666 2_655
O16 Nd2 O7 120.5(3) . 2_655
O3 Nd2 O7 74.5(2) . 2_655
O4 Nd2 O7 123.2(3) 3_656 2_655
O15 Nd2 O7 74.3(3) . 2_655
O11 Nd2 O7 142.6(3) 1_545 2_655
O12 Nd2 O8 90.4(2) 3_666 2_655
O16 Nd2 O8 76.6(3) . 2_655
O3 Nd2 O8 125.1(2) . 2_655
O4 Nd2 O8 87.9(3) 3_656 2_655
O15 Nd2 O8 82.9(3) . 2_655
O11 Nd2 O8 144.7(2) 1_545 2_655
O7 Nd2 O8 50.8(2) 2_655 2_655
O12 Nd2 O12 75.4(3) 3_666 1_545
O16 Nd2 O12 104.6(2) . 1_545
O3 Nd2 O12 66.9(2) . 1_545
O4 Nd2 O12 73.0(2) 3_656 1_545
O15 Nd2 O12 117.5(3) . 1_545
O11 Nd2 O12 48.1(2) 1_545 1_545
O7 Nd2 O12 134.7(2) 2_655 1_545
O8 Nd2 O12 159.2(2) 2_655 1_545
O12 Nd2 C12 83.1(3) 3_666 2_655
O16 Nd2 C12 97.5(3) . 2_655
O3 Nd2 C12 99.9(3) . 2_655
O4 Nd2 C12 107.7(3) 3_656 2_655
O15 Nd2 C12 75.5(3) . 2_655
O11 Nd2 C12 151.0(3) 1_545 2_655
O7 Nd2 C12 25.8(3) 2_655 2_655
O8 Nd2 C12 25.2(3) 2_655 2_655
O12 Nd2 C12 156.8(3) 1_545 2_655
O12 Nd2 C18 99.2(3) 3_666 1_545
O16 Nd2 C18 90.8(3) . 1_545
O3 Nd2 C18 65.6(3) . 1_545
O4 Nd2 C18 87.8(3) 3_656 1_545
O15 Nd2 C18 94.0(3) . 1_545
O11 Nd2 C18 24.3(3) 1_545 1_545
O7 Nd2 C18 140.0(3) 2_655 1_545
O8 Nd2 C18 167.4(3) 2_655 1_545
O12 Nd2 C18 24.8(3) 1_545 1_545
C12 Nd2 C18 164.0(3) 2_655 1_545
C1 S1 C4 93.3(5) . .
C10 S2 C7 91.9(5) . .
C13 S3 C16 91.6(5) . .
C5 O1 Nd1 161.6(7) . 3_766
C5 O1 Nd1 86.0(6) . .
Nd1 O1 Nd1 105.5(3) 3_766 .
C5 O2 Nd1 101.4(6) . .
C6 O3 Nd2 139.7(7) . .
C6 O4 Nd2 140.2(7) . 3_656
C11 O5 Nd1 91.5(6) . .
C11 O6 Nd1 96.3(6) . .
C12 O7 Nd2 93.5(7) . 2_655
C12 O8 Nd2 93.9(6) . 2_655
C17 O9 Nd1 139.6(7) . .
C17 O10 Nd1 136.1(7) . 3_766
C18 O11 Nd2 100.4(7) . 1_565
C18 O12 Nd2 161.6(7) . 3_666
C18 O12 Nd2 83.0(6) . 1_565
Nd2 O12 Nd2 104.6(3) 3_666 1_565
C21 O13 Nd1 137.7(8) . .
C24 O14 Nd1 135.1(11) . .
C27 O15 Nd2 140.4(10) . .
C30 O16 Nd2 139.9(10) . .
C21 N1 C20 113.1(13) . .
C21 N1 H1A 123.4 . .
C20 N1 H1A 123.5 . .
C21 N2 C19 111.1(13) . .
C21 N2 H2A 124.4 . .
C19 N2 H2A 124.5 . .
C24 N3 C22 107(3) . .
C24 N3 H3A 126.8 . .
C22 N3 H3A 126.6 . .
C24 N4 C23 117(3) . .
C24 N4 H4A 121.5 . .
C23 N4 H4A 121.7 . .
C27 N5 C26 115.6(15) . .
C27 N5 H5A 122.2 . .
C26 N5 H5A 122.2 . .
C27 N6 C25 113.1(13) . .
C27 N6 H6A 123.5 . .
C25 N6 H6A 123.4 . .
C30 N7 C28 110.7(17) . .
C30 N7 H7A 124.7 . .
C28 N7 H7A 124.6 . .
C30 N8 C29 120(2) . .
C30 N8 H8A 120.2 . .
C29 N8 H8A 120.1 . .
C33 N9 C32 111.6(13) . .
C33 N9 H9A 124.2 . .
C32 N9 H9A 124.2 . .
C33 N10 C31 111.8(14) . .
C33 N10 H10A 124.1 . .
C31 N10 H10A 124.1 . .
C36 N11 C34 114(2) . .
C36 N11 H11A 122.9 . .
C34 N11 H11A 122.9 . .
C36 N12 C35 117.0(19) . .
C36 N12 H12A 121.5 . .
C35 N12 H12A 121.5 . .
C2 C1 C5 128.2(10) . .
C2 C1 S1 110.4(9) . .
C5 C1 S1 121.3(8) . .
C1 C2 C3 112.5(11) . .
C1 C2 H2B 123.7 . .
C3 C2 H2B 123.8 . .
C4 C3 C2 112.5(12) . .
C4 C3 H3B 123.7 . .
C2 C3 H3B 123.7 . .
C3 C4 C6 126.3(11) . .
C3 C4 S1 111.2(9) . .
C6 C4 S1 122.3(8) . .
O2 C5 O1 122.9(10) . .
O2 C5 C1 118.9(9) . .
O1 C5 C1 118.2(9) . .
O4 C6 O3 127.0(10) . .
O4 C6 C4 117.2(9) . .
O3 C6 C4 115.8(9) . .
C8 C7 C11 127.7(10) . .
C8 C7 S2 111.0(8) . .
C11 C7 S2 121.3(8) . .
C7 C8 C9 113.9(11) . .
C7 C8 H8B 123.0 . .
C9 C8 H8B 123.1 . .
C10 C9 C8 111.9(10) . .
C10 C9 H9B 124.1 . .
C8 C9 H9B 124.1 . .
C9 C10 C12 126.9(9) . .
C9 C10 S2 111.3(8) . .
C12 C10 S2 121.6(8) . .
O5 C11 O6 121.7(9) . .
O5 C11 C7 120.1(10) . .
O6 C11 C7 118.3(9) . .
O5 C11 Nd1 63.4(5) . .
O6 C11 Nd1 58.4(5) . .
C7 C11 Nd1 174.6(7) . .
O8 C12 O7 121.1(10) . .
O8 C12 C10 120.9(9) . .
O7 C12 C10 118.0(10) . .
O8 C12 Nd2 61.0(5) . 2_655
O7 C12 Nd2 60.7(6) . 2_655
C10 C12 Nd2 171.8(8) . 2_655
C14 C13 C17 129.5(9) . .
C14 C13 S3 111.2(8) . .
C17 C13 S3 119.3(8) . .
C13 C14 C15 113.6(9) . .
C13 C14 H14A 123.2 . .
C15 C14 H14A 123.2 . .
C16 C15 C14 111.9(10) . .
C16 C15 H15A 124.0 . .
C14 C15 H15A 124.1 . .
C15 C16 C18 129.5(10) . .
C15 C16 S3 111.7(8) . .
C18 C16 S3 118.7(8) . .
O9 C17 O10 127.0(10) . .
O9 C17 C13 116.6(9) . .
O10 C17 C13 116.3(10) . .
O11 C18 O12 123.0(10) . .
O11 C18 C16 117.4(10) . .
O12 C18 C16 119.5(10) . .
O11 C18 Nd2 55.3(5) . 1_565
O12 C18 Nd2 72.1(6) . 1_565
C16 C18 Nd2 156.7(7) . 1_565
N2 C19 C20 104.6(13) . .
N2 C19 H19B 110.8 . .
C20 C19 H19B 110.8 . .
N2 C19 H19C 110.9 . .
C20 C19 H19C 110.9 . .
H19B C19 H19C 108.9 . .
N1 C20 C19 101.8(14) . .
N1 C20 H20A 111.4 . .
C19 C20 H20A 111.4 . .
N1 C20 H20B 111.4 . .
C19 C20 H20B 111.4 . .
H20A C20 H20B 109.3 . .
O13 C21 N2 127.1(14) . .
O13 C21 N1 123.8(12) . .
N2 C21 N1 109.0(13) . .
C23 C22 N3 107(3) . .
C23 C22 H22A 110.1 . .
N3 C22 H22A 110.2 . .
C23 C22 H22B 110.3 . .
N3 C22 H22B 110.3 . .
H22A C22 H22B 108.5 . .
C22 C23 N4 99(3) . .
C22 C23 H23A 111.9 . .
N4 C23 H23A 111.8 . .
C22 C23 H23B 112.1 . .
N4 C23 H23B 111.8 . .
H23A C23 H23B 109.6 . .
N3 C24 O14 129(2) . .
N3 C24 N4 106(2) . .
O14 C24 N4 123(2) . .
N6 C25 C26 102.9(13) . .
N6 C25 H25A 111.2 . .
C26 C25 H25A 111.2 . .
N6 C25 H25B 111.2 . .
C26 C25 H25B 111.2 . .
H25A C25 H25B 109.1 . .
N5 C26 C25 100.7(13) . .
N5 C26 H26A 111.7 . .
C25 C26 H26A 111.7 . .
N5 C26 H26B 111.6 . .
C25 C26 H26B 111.6 . .
H26A C26 H26B 109.4 . .
O15 C27 N5 124.9(15) . .
O15 C27 N6 127.6(14) . .
N5 C27 N6 107.5(13) . .
C29 C28 N7 108.3(19) . .
C29 C28 H28A 110.0 . .
N7 C28 H28A 110.1 . .
C29 C28 H28B 110.1 . .
N7 C28 H28B 110.0 . .
H28A C28 H28B 108.4 . .
C28 C29 N8 98.5(19) . .
C28 C29 H29A 112.0 . .
N8 C29 H29A 112.0 . .
C28 C29 H29B 112.1 . .
N8 C29 H29B 112.1 . .
H29A C29 H29B 109.7 . .
O16 C30 N8 130.6(18) . .
O16 C30 N7 126.3(16) . .
N8 C30 N7 101.8(17) . .
N10 C31 C32 104.7(14) . .
N10 C31 H31A 110.8 . .
C32 C31 H31A 110.8 . .
N10 C31 H31B 110.8 . .
C32 C31 H31B 110.8 . .
H31A C31 H31B 108.9 . .
N9 C32 C31 102.4(13) . .
N9 C32 H32A 111.3 . .
C31 C32 H32A 111.3 . .
N9 C32 H32B 111.3 . .
C31 C32 H32B 111.2 . .
H32A C32 H32B 109.2 . .
O17 C33 N10 126.4(15) . .
O17 C33 N9 125.3(15) . .
N10 C33 N9 108.3(14) . .
N11 C34 C35 103.8(19) . .
N11 C34 H34A 111.0 . .
C35 C34 H34A 111.0 . .
N11 C34 H34B 111.0 . .
C35 C34 H34B 111.1 . .
H34A C34 H34B 109.0 . .
N12 C35 C34 98.2(14) . .
N12 C35 H35A 112.1 . .
C34 C35 H35A 112.1 . .
N12 C35 H35B 112.2 . .
C34 C35 H35B 112.2 . .
H35A C35 H35B 109.8 . .
N12 C36 O18 129(3) . .
N12 C36 N11 105(2) . .
O18 C36 N11 125(3) . .
O19 C37 C38 102(3) . .

loop_
_geom_bond_atom_site_label_1
_geom_bond_atom_site_label_2
_geom_bond_distance
_geom_bond_site_symmetry_2
Nd1 O1 2.425(6) 3_766
Nd1 O9 2.441(7) .
Nd1 O14 2.451(9) .
Nd1 O10 2.455(7) 3_766
Nd1 O13 2.458(9) .
Nd1 O6 2.497(7) .
Nd1 O2 2.505(7) .
Nd1 O5 2.608(7) .
Nd1 O1 2.804(8) .
Nd1 C11 2.914(9) .
Nd2 O12 2.428(8) 3_666
Nd2 O16 2.428(8) .
Nd2 O3 2.430(6) .
Nd2 O4 2.432(7) 3_656
Nd2 O15 2.465(9) .
Nd2 O11 2.484(7) 1_545
Nd2 O7 2.553(8) 2_655
Nd2 O8 2.560(7) 2_655
Nd2 O12 2.851(7) 1_545
Nd2 C12 2.921(11) 2_655
Nd2 C18 2.973(10) 1_545
S1 C1 1.686(10) .
S1 C4 1.697(11) .
S2 C10 1.703(9) .
S2 C7 1.713(11) .
S3 C13 1.716(10) .
S3 C16 1.720(11) .
O1 C5 1.273(11) .
O1 Nd1 2.425(6) 3_766
O2 C5 1.224(12) .
O3 C6 1.253(12) .
O4 C6 1.238(12) .
O4 Nd2 2.432(7) 3_656
O5 C11 1.236(12) .
O6 C11 1.255(13) .
O7 C12 1.274(12) .
O7 Nd2 2.553(8) 2_655
O8 C12 1.244(13) .
O8 Nd2 2.560(7) 2_655
O9 C17 1.243(13) .
O10 C17 1.256(12) .
O10 Nd1 2.455(7) 3_766
O11 C18 1.244(13) .
O11 Nd2 2.484(7) 1_565
O12 C18 1.258(13) .
O12 Nd2 2.428(8) 3_666
O12 Nd2 2.851(7) 1_565
O13 C21 1.247(15) .
O14 C24 1.244(19) .
O15 C27 1.219(15) .
O16 C30 1.183(15) .
O17 C33 1.206(17) .
O18 C36 1.31(3) .
O19 C37 1.58(3) .
N1 C21 1.329(18) .
N1 C20 1.437(19) .
N1 H1A 0.8600 .
N2 C21 1.322(16) .
N2 C19 1.44(2) .
N2 H2A 0.8600 .
N3 C24 1.24(3) .
N3 C22 1.69(4) .
N3 H3A 0.8600 .
N4 C24 1.37(3) .
N4 C23 1.53(4) .
N4 H4A 0.8600 .
N5 C27 1.286(19) .
N5 C26 1.444(18) .
N5 H5A 0.8600 .
N6 C27 1.333(19) .
N6 C25 1.431(17) .
N6 H6A 0.8600 .
N7 C30 1.36(2) .
N7 C28 1.46(2) .
N7 H7A 0.8600 .
N8 C30 1.28(2) .
N8 C29 1.45(3) .
N8 H8A 0.8600 .
N9 C33 1.348(18) .
N9 C32 1.44(2) .
N9 H9A 0.8600 .
N10 C33 1.331(18) .
N10 C31 1.42(2) .
N10 H10A 0.8600 .
N11 C36 1.32(3) .
N11 C34 1.38(3) .
N11 H11A 0.8600 .
N12 C36 1.30(3) .
N12 C35 1.428(19) .
N12 H12A 0.8600 .
C1 C2 1.364(17) .
C1 C5 1.472(15) .
C2 C3 1.426(19) .
C2 H2B 0.9300 .
C3 C4 1.336(16) .
C3 H3B 0.9300 .
C4 C6 1.469(14) .
C7 C8 1.338(14) .
C7 C11 1.476(13) .
C8 C9 1.405(15) .
C8 H8B 0.9300 .
C9 C10 1.365(16) .
C9 H9B 0.9300 .
C10 C12 1.474(14) .
C12 Nd2 2.921(11) 2_655
C13 C14 1.362(15) .
C13 C17 1.486(15) .
C14 C15 1.407(15) .
C14 H14A 0.9300 .
C15 C16 1.368(15) .
C15 H15A 0.9300 .
C16 C18 1.485(14) .
C18 Nd2 2.973(10) 1_565
C19 C20 1.50(2) .
C19 H19B 0.9700 .
C19 H19C 0.9700 .
C20 H20A 0.9700 .
C20 H20B 0.9700 .
C22 C23 1.31(4) .
C22 H22A 0.9700 .
C22 H22B 0.9700 .
C23 H23A 0.9700 .
C23 H23B 0.9700 .
C25 C26 1.52(2) .
C25 H25A 0.9700 .
C25 H25B 0.9700 .
C26 H26A 0.9700 .
C26 H26B 0.9700 .
C28 C29 1.37(2) .
C28 H28A 0.9700 .
C28 H28B 0.9700 .
C29 H29A 0.9700 .
C29 H29B 0.9700 .
C31 C32 1.49(2) .
C31 H31A 0.9700 .
C31 H31B 0.9700 .
C32 H32A 0.9700 .
C32 H32B 0.9700 .
C34 C35 1.54(3) .
C34 H34A 0.9700 .
C34 H34B 0.9700 .
C35 H35A 0.9700 .
C35 H35B 0.9700 .
C37 C38 1.60(5) .

loop_
_geom_hbond_atom_site_label_D
_geom_hbond_atom_site_label_H
_geom_hbond_atom_site_label_A
_geom_hbond_distance_DH
_geom_hbond_distance_HA
_geom_hbond_distance_DA
_geom_hbond_angle_DHA
_geom_hbond_site_symmetry_A
N1 H1A O17 0.86 2.06 2.852(17) 153.0 1_655
N5 H5A O17 0.86 2.00 2.839(18) 165.2 1_645
N6 H6A O7 0.86 2.20 2.914(15) 140.6 2_655
N7 H7A O18 0.86 1.99 2.80(3) 156.3 1_645
N8 H8A O8 0.86 2.28 2.92(3) 131.1 2_655
N10 H10A O6 0.86 2.13 2.970(14) 164.5 1_455

loop_
_geom_torsion_atom_site_label_1
_geom_torsion_atom_site_label_2
_geom_torsion_atom_site_label_3
_geom_torsion_atom_site_label_4
_geom_torsion
_geom_torsion_site_symmetry_1
_geom_torsion_site_symmetry_4
O1 Nd1 O1 C5 165.3(8) 3_766 .
O9 Nd1 O1 C5 83.2(6) . .
O14 Nd1 O1 C5 -126.5(7) . .
O10 Nd1 O1 C5 -115.2(6) 3_766 .
O13 Nd1 O1 C5 108.2(6) . .
O6 Nd1 O1 C5 5.8(7) . .
O2 Nd1 O1 C5 -6.1(6) . .
O5 Nd1 O1 C5 -46.6(6) . .
C11 Nd1 O1 C5 -21.9(7) . .
O1 Nd1 O1 Nd1 0.0 3_766 3_766
O9 Nd1 O1 Nd1 -82.2(3) . 3_766
O14 Nd1 O1 Nd1 68.1(5) . 3_766
O10 Nd1 O1 Nd1 79.5(3) 3_766 3_766
O13 Nd1 O1 Nd1 -57.2(4) . 3_766
O6 Nd1 O1 Nd1 -159.5(3) . 3_766
O2 Nd1 O1 Nd1 -171.4(5) . 3_766
O5 Nd1 O1 Nd1 148.1(3) . 3_766
C11 Nd1 O1 Nd1 172.7(3) . 3_766
O1 Nd1 O2 C5 -3.3(8) 3_766 .
O9 Nd1 O2 C5 -64.9(7) . .
O14 Nd1 O2 C5 138.5(7) . .
O10 Nd1 O2 C5 68.3(7) 3_766 .
O13 Nd1 O2 C5 -107.5(7) . .
O6 Nd1 O2 C5 -163.0(7) . .
O5 Nd1 O2 C5 143.9(7) . .
O1 Nd1 O2 C5 6.5(6) . .
C11 Nd1 O2 C5 171.0(8) . .
O12 Nd2 O3 C6 34.5(11) 3_666 .
O16 Nd2 O3 C6 -129.8(11) . .
O4 Nd2 O3 C6 -10.5(12) 3_656 .
O15 Nd2 O3 C6 -172.6(11) . .
O11 Nd2 O3 C6 -94.7(11) 1_545 .
O7 Nd2 O3 C6 110.5(11) 2_655 .
O8 Nd2 O3 C6 115.2(11) 2_655 .
O12 Nd2 O3 C6 -45.2(11) 1_545 .
C12 Nd2 O3 C6 114.8(11) 2_655 .
C18 Nd2 O3 C6 -72.4(11) 1_545 .
O1 Nd1 O5 C11 -158.0(6) 3_766 .
O9 Nd1 O5 C11 46.9(8) . .
O14 Nd1 O5 C11 -98.3(7) . .
O10 Nd1 O5 C11 -179.7(7) 3_766 .
O13 Nd1 O5 C11 -42.0(7) . .
O6 Nd1 O5 C11 -2.5(6) . .
O2 Nd1 O5 C11 85.4(7) . .
O1 Nd1 O5 C11 117.0(7) . .
O1 Nd1 O6 C11 152.4(7) 3_766 .
O9 Nd1 O6 C11 -143.1(7) . .
O14 Nd1 O6 C11 74.9(7) . .
O10 Nd1 O6 C11 6.0(8) 3_766 .
O13 Nd1 O6 C11 147.4(7) . .
O2 Nd1 O6 C11 -71.3(6) . .
O5 Nd1 O6 C11 2.5(6) . .
O1 Nd1 O6 C11 -80.5(7) . .
O1 Nd1 O9 C17 -20.2(11) 3_766 .
O14 Nd1 O9 C17 -94.7(12) . .
O10 Nd1 O9 C17 35.8(13) 3_766 .
O13 Nd1 O9 C17 -102.0(12) . .
O6 Nd1 O9 C17 -177.1(12) . .
O2 Nd1 O9 C17 110.0(12) . .
O5 Nd1 O9 C17 147.0(11) . .
O1 Nd1 O9 C17 58.6(11) . .
C11 Nd1 O9 C17 166.6(11) . .
O1 Nd1 O13 C21 -62.7(13) 3_766 .
O9 Nd1 O13 C21 17.1(13) . .
O14 Nd1 O13 C21 -158.1(14) . .
O10 Nd1 O13 C21 -113.3(13) 3_766 .
O6 Nd1 O13 C21 115.2(14) . .
O2 Nd1 O13 C21 60.5(14) . .
O5 Nd1 O13 C21 145.3(13) . .
O1 Nd1 O13 C21 -6.8(15) . .
C11 Nd1 O13 C21 128.7(13) . .
O1 Nd1 O14 C24 98.9(14) 3_766 .
O9 Nd1 O14 C24 168.6(13) . .
O10 Nd1 O14 C24 24.7(14) 3_766 .
O13 Nd1 O14 C24 175.9(14) . .
O6 Nd1 O14 C24 -105.5(14) . .
O2 Nd1 O14 C24 -49.5(15) . .
O5 Nd1 O14 C24 -54.9(14) . .
O1 Nd1 O14 C24 35.5(16) . .
C11 Nd1 O14 C24 -80.4(14) . .
O12 Nd2 O15 C27 6.5(15) 3_666 .
O16 Nd2 O15 C27 165.8(14) . .
O3 Nd2 O15 C27 -40.6(13) . .
O4 Nd2 O15 C27 163.4(12) 3_656 .
O11 Nd2 O15 C27 -120.7(13) 1_545 .
O7 Nd2 O15 C27 36.5(13) 2_655 .
O8 Nd2 O15 C27 87.7(13) 2_655 .
O12 Nd2 O15 C27 -96.1(13) 1_545 .
C12 Nd2 O15 C27 63.2(13) 2_655 .
C18 Nd2 O15 C27 -104.5(13) 1_545 .
O12 Nd2 O16 C30 65.6(17) 3_666 .
O3 Nd2 O16 C30 -138.7(15) . .
O4 Nd2 O16 C30 83.7(16) 3_656 .
O15 Nd2 O16 C30 -94.9(16) . .
O11 Nd2 O16 C30 -175.3(16) 1_545 .
O7 Nd2 O16 C30 -35.0(17) 2_655 .
O8 Nd2 O16 C30 -8.4(15) 2_655 .
O12 Nd2 O16 C30 150.2(15) 1_545 .
C12 Nd2 O16 C30 -22.6(16) 2_655 .
C18 Nd2 O16 C30 171.1(16) 1_545 .
C4 S1 C1 C2 0.9(15) . .
C4 S1 C1 C5 -176.1(11) . .
C5 C1 C2 C3 175.3(16) . .
S1 C1 C2 C3 -2(3) . .
C1 C2 C3 C4 2(3) . .
C2 C3 C4 C6 -177.8(16) . .
C2 C3 C4 S1 -1(2) . .
C1 S1 C4 C3 -0.1(14) . .
C1 S1 C4 C6 177.0(11) . .
Nd1 O2 C5 O1 -12.8(12) . .
Nd1 O2 C5 C1 165.9(9) . .
Nd1 O1 C5 O2 141(2) 3_766 .
Nd1 O1 C5 O2 11.2(11) . .
Nd1 O1 C5 C1 -38(3) 3_766 .
Nd1 O1 C5 C1 -167.5(10) . .
C2 C1 C5 O2 -173.1(18) . .
S1 C1 C5 O2 3.4(16) . .
C2 C1 C5 O1 6(2) . .
S1 C1 C5 O1 -177.8(9) . .
Nd2 O4 C6 O3 -6(2) 3_656 .
Nd2 O4 C6 C4 174.0(8) 3_656 .
Nd2 O3 C6 O4 11.5(19) . .
Nd2 O3 C6 C4 -168.4(8) . .
C3 C4 C6 O4 6(2) . .
S1 C4 C6 O4 -170.7(9) . .
C3 C4 C6 O3 -174.1(16) . .
S1 C4 C6 O3 9.3(15) . .
C10 S2 C7 C8 -1.0(9) . .
C10 S2 C7 C11 179.4(9) . .
C11 C7 C8 C9 -179.6(11) . .
S2 C7 C8 C9 0.7(14) . .
C7 C8 C9 C10 0.0(17) . .
C8 C9 C10 C12 174.7(11) . .
C8 C9 C10 S2 -0.8(15) . .
C7 S2 C10 C9 1.0(10) . .
C7 S2 C10 C12 -174.8(10) . .
Nd1 O5 C11 O6 4.6(11) . .
Nd1 O5 C11 C7 -175.3(9) . .
Nd1 O6 C11 O5 -4.8(11) . .
Nd1 O6 C11 C7 175.1(8) . .
C8 C7 C11 O5 -170.6(12) . .
S2 C7 C11 O5 9.1(15) . .
C8 C7 C11 O6 9.6(17) . .
S2 C7 C11 O6 -170.8(8) . .
C8 C7 C11 Nd1 60(9) . .
S2 C7 C11 Nd1 -120(8) . .
O1 Nd1 C11 O5 71.3(17) 3_766 .
O9 Nd1 C11 O5 -143.9(6) . .
O14 Nd1 C11 O5 74.8(7) . .
O10 Nd1 C11 O5 0.3(7) 3_766 .
O13 Nd1 C11 O5 143.3(7) . .
O6 Nd1 C11 O5 175.4(11) . .
O2 Nd1 C11 O5 -84.3(7) . .
O1 Nd1 C11 O5 -71.6(7) . .
O1 Nd1 C11 O6 -104.1(15) 3_766 .
O9 Nd1 C11 O6 40.7(7) . .
O14 Nd1 C11 O6 -100.7(7) . .
O10 Nd1 C11 O6 -175.1(6) 3_766 .
O13 Nd1 C11 O6 -32.1(7) . .
O2 Nd1 C11 O6 100.3(7) . .
O5 Nd1 C11 O6 -175.4(11) . .
O1 Nd1 C11 O6 113.0(6) . .
O1 Nd1 C11 C7 -157(7) 3_766 .
O9 Nd1 C11 C7 -12(8) . .
O14 Nd1 C11 C7 -154(8) . .
O10 Nd1 C11 C7 132(8) 3_766 .
O13 Nd1 C11 C7 -85(8) . .
O6 Nd1 C11 C7 -53(8) . .
O2 Nd1 C11 C7 47(8) . .
O5 Nd1 C11 C7 132(8) . .
O1 Nd1 C11 C7 60(8) . .
Nd2 O8 C12 O7 -8.9(12) 2_655 .
Nd2 O8 C12 C10 170.8(10) 2_655 .
Nd2 O7 C12 O8 8.9(12) 2_655 .
Nd2 O7 C12 C10 -170.8(9) 2_655 .
C9 C10 C12 O8 179.5(12) . .
S2 C10 C12 O8 -5.5(16) . .
C9 C10 C12 O7 -0.8(19) . .
S2 C10 C12 O7 174.2(9) . .
C9 C10 C12 Nd2 -80(6) . 2_655
S2 C10 C12 Nd2 95(6) . 2_655
C16 S3 C13 C14 -0.8(9) . .
C16 S3 C13 C17 -179.3(9) . .
C17 C13 C14 C15 -179.8(11) . .
S3 C13 C14 C15 1.9(14) . .
C13 C14 C15 C16 -2.3(16) . .
C14 C15 C16 C18 -175.8(11) . .
C14 C15 C16 S3 1.7(13) . .
C13 S3 C16 C15 -0.5(9) . .
C13 S3 C16 C18 177.3(9) . .
Nd1 O9 C17 O10 -16(2) . .
Nd1 O9 C17 C13 162.1(8) . .
Nd1 O10 C17 O9 -15.5(19) 3_766 .
Nd1 O10 C17 C13 166.7(7) 3_766 .
C14 C13 C17 O9 -173.9(12) . .
S3 C13 C17 O9 4.2(15) . .
C14 C13 C17 O10 4.1(19) . .
S3 C13 C17 O10 -177.7(8) . .
Nd2 O11 C18 O12 26.3(12) 1_565 .
Nd2 O11 C18 C16 -154.1(8) 1_565 .
Nd2 O12 C18 O11 -138.3(18) 3_666 .
Nd2 O12 C18 O11 -22.5(10) 1_565 .
Nd2 O12 C18 C16 42(3) 3_666 .
Nd2 O12 C18 C16 157.9(9) 1_565 .
Nd2 O12 C18 Nd2 -116(2) 3_666 1_565
C15 C16 C18 O11 171.1(11) . .
S3 C16 C18 O11 -6.2(13) . .
C15 C16 C18 O12 -9.3(18) . .
S3 C16 C18 O12 173.4(8) . .
C15 C16 C18 Nd2 106(2) . 1_565
S3 C16 C18 Nd2 -72(2) . 1_565
C21 N2 C19 C20 -6.7(19) . .
C21 N1 C20 C19 0.1(18) . .
N2 C19 C20 N1 3.8(18) . .
Nd1 O13 C21 N2 64(2) . .
Nd1 O13 C21 N1 -121.3(14) . .
C19 N2 C21 O13 -177.4(14) . .
C19 N2 C21 N1 6.9(17) . .
C20 N1 C21 O13 179.9(13) . .
C20 N1 C21 N2 -4.3(18) . .
C24 N3 C22 C23 -19(4) . .
N3 C22 C23 N4 9(4) . .
C24 N4 C23 C22 0(4) . .
C22 N3 C24 O14 -176(2) . .
C22 N3 C24 N4 18(3) . .
Nd1 O14 C24 N3 24(3) . .
Nd1 O14 C24 N4 -172.0(16) . .
C23 N4 C24 N3 -14(3) . .
C23 N4 C24 O14 179(2) . .
C27 N6 C25 C26 4.9(17) . .
C27 N5 C26 C25 3.8(19) . .
N6 C25 C26 N5 -4.8(16) . .
Nd2 O15 C27 N5 150.7(13) . .
Nd2 O15 C27 N6 -29(2) . .
C26 N5 C27 O15 179.0(13) . .
C26 N5 C27 N6 -0.9(19) . .
C25 N6 C27 O15 177.3(13) . .
C25 N6 C27 N5 -2.8(17) . .
C30 N7 C28 C29 -4(3) . .
N7 C28 C29 N8 8(2) . .
C30 N8 C29 C28 -11(3) . .
Nd2 O16 C30 N8 35(3) . .
Nd2 O16 C30 N7 -161.4(13) . .
C29 N8 C30 O16 175.3(18) . .
C29 N8 C30 N7 8(3) . .
C28 N7 C30 O16 -169.9(17) . .
C28 N7 C30 N8 -2(2) . .
C33 N10 C31 C32 -6.7(19) . .
C33 N9 C32 C31 -10.8(18) . .
N10 C31 C32 N9 10.1(18) . .
C31 N10 C33 O17 180.0(15) . .
C31 N10 C33 N9 0.1(18) . .
C32 N9 C33 O17 -172.7(14) . .
C32 N9 C33 N10 7.2(17) . .
C36 N11 C34 C35 -12(3) . .
C36 N12 C35 C34 0(2) . .
N11 C34 C35 N12 7(2) . .
C35 N12 C36 O18 -176(2) . .
C35 N12 C36 N11 -7(3) . .
C34 N11 C36 N12 12(3) . .
C34 N11 C36 O18 -179(3) . .
